data_4127437
loop_
_publ_author_name
'Ma, Rulin'
'Young, Jonathon'
'Promontorio, Rossella'
'Dannheim, Friederike M.'
'Pattillo, Christopher C.'
'White, M. Christina'

_publ_contact_author
; 
M. Christina White 
University of Illinois 
Department of Chemistry 
600 South Mathews Avenue 
Urbana, Illinois  61801 
USA 
;
_publ_section_title
;
 Synthesis of anti-1,3 Amino Alcohol Motifs via Pd(II)/SOX Catalysis with
 the Capacity for Stereodivergence.
;
_journal_issue 24
_journal_name_full 'Journal of the American Chemical Society'
_journal_page_first 9468
_journal_page_last 9473
_journal_paper_doi 10.1021/jacs.9b02690
_journal_volume 141
_journal_year 2019
_chemical_formula_moiety 'C16 H21 N O4 S'
_chemical_formula_sum 'C16 H21 N O4 S'
_chemical_formula_weight 323.40
_space_group_crystal_system triclinic
_space_group_IT_number 2
_space_group_name_Hall '-P 1'
_space_group_name_H-M_alt 'P -1'
_symmetry_space_group_name_Hall '-P 1'
_symmetry_space_group_name_H-M 'P -1'
_atom_sites_solution_hydrogens geom
_audit_creation_method SHELXL-2014/7
_audit_update_record
; 
? 
;
_cell_angle_alpha 106.578(2)
_cell_angle_beta 100.198(2)
_cell_angle_gamma 104.470(2)
_cell_formula_units_Z 2
_cell_length_a 5.9677(3)
_cell_length_b 11.8753(6)
_cell_length_c 15.0703(7)
_cell_measurement_reflns_used 9850
_cell_measurement_temperature 100(2)
_cell_measurement_theta_max 27.09
_cell_measurement_theta_min 2.76
_cell_volume 954.99(8)
_computing_cell_refinement 'SAINT V8.34A (Bruker, 2005)'
_computing_data_collection 'APEX2 V2014.9-0 (Bruker, 2014)'
_computing_data_reduction
; 
SAINT V8.34A, XPREP v2014/2, SADABS V2014/5 (Bruker, 2012 & 2014) 
;
_computing_molecular_graphics
; 
SHELXTL v2014-7 (Bruker, 2014), CrystalMaker v2.7.7 (CrystalMaker, 1994) 
;
_computing_publication_material 'XCIF V2014-2 (Bruker, 2014)'
_computing_structure_refinement 'SHELX-2014-7 (Sheldrick, 2015)'
_computing_structure_solution 'SHELX-2014-7 (Sheldrick, 2015)'
_diffrn_ambient_temperature 100(2)
_diffrn_measured_fraction_theta_full 0.999
_diffrn_measured_fraction_theta_max 0.993
_diffrn_measurement_device 'Bruker D8 Venture/Photon 100'
_diffrn_measurement_method 'profile data from \f and \w scans'
_diffrn_radiation_monochromator 'multilayer mirrors'
_diffrn_radiation_source 'microfocus sealed tube'
_diffrn_radiation_type MoK\a
_diffrn_radiation_wavelength 0.71073
_diffrn_radiation_wavelength_id dd25esa_sq
_diffrn_reflns_av_R_equivalents 0.0437
_diffrn_reflns_av_unetI/netI 0.0257
_diffrn_reflns_Laue_measured_fraction_full 0.999
_diffrn_reflns_Laue_measured_fraction_max 0.993
_diffrn_reflns_limit_h_max 7
_diffrn_reflns_limit_h_min -7
_diffrn_reflns_limit_k_max 15
_diffrn_reflns_limit_k_min -15
_diffrn_reflns_limit_l_max 19
_diffrn_reflns_limit_l_min -19
_diffrn_reflns_number 30439
_diffrn_reflns_point_group_measured_fraction_full 0.999
_diffrn_reflns_point_group_measured_fraction_max 0.993
_diffrn_reflns_theta_full 25.242
_diffrn_reflns_theta_max 27.191
_diffrn_reflns_theta_min 2.760
_exptl_absorpt_coefficient_mu 0.184
_exptl_absorpt_correction_T_max 1.0000
_exptl_absorpt_correction_T_min 0.9417
_exptl_absorpt_correction_type integration
_exptl_absorpt_process_details 'SADABS V2014/5 (Bruker, 2014)'
_exptl_crystal_colour colourless
_exptl_crystal_density_diffrn 1.125
_exptl_crystal_density_method 'not measured'
_exptl_crystal_description block
_exptl_crystal_F_000 344
_exptl_crystal_id dd25esa_sq
_exptl_crystal_preparation
; 
The data crystal was mounted using oil (Paratone-N, Exxon) to a 
0.3 mm cryo-loop (Hampton Research) with the (1 -3 -3) scattering 
planes roughly normal to the spindle axis. 
;
_exptl_crystal_size_max 0.247
_exptl_crystal_size_mid 0.152
_exptl_crystal_size_min 0.072
_platon_squeeze_details
; 
Significant electron density was removed from one identified void space. 
The removed electron density supports one ethyl acetate molecule per target 
molecule, consistent with what was found before the solvent electron density 
was removed by SQUEEZE. 
;
_refine_diff_density_max 0.235
_refine_diff_density_min -0.457
_refine_diff_density_rms 0.063
_refine_ls_extinction_method none
_refine_ls_goodness_of_fit_ref 1.068
_refine_ls_hydrogen_treatment constr
_refine_ls_matrix_type full
_refine_ls_number_parameters 202
_refine_ls_number_reflns 4237
_refine_ls_number_restraints 0
_refine_ls_restrained_S_all 1.068
_refine_ls_R_factor_all 0.0469
_refine_ls_R_factor_gt 0.0388
_refine_ls_shift/su_max 0.000
_refine_ls_shift/su_mean 0.000
_refine_ls_structure_factor_coef Fsqd
_refine_ls_weighting_details 'w=1/[\s^2^(Fo^2^)+(0.0449P)^2^+0.5993P] where P=(Fo^2^+2Fc^2^)/3'
_refine_ls_weighting_scheme calc
_refine_ls_wR_factor_gt 0.0963
_refine_ls_wR_factor_ref 0.1008
_reflns_Friedel_coverage 0.000
_reflns_number_gt 3707
_reflns_number_total 4237
_reflns_threshold_expression 'I > 2\s(I)'
_cod_data_source_file ja9b02690_si_004.cif
_cod_data_source_block dd25esa_sq
_cod_original_cell_volume 955.00(8)
_cod_database_code 4127437
_shelx_shelxl_version_number 2014/7
_shelx_space_group_comment
; 
The symmetry employed for this shelxl refinement is uniquely defined 
by the following loop, which should always be used as a source of 
symmetry information in preference to the above space-group names. 
They are only intended as comments. 
;
_shelx_estimated_absorpt_t_min 0.956
_shelx_estimated_absorpt_t_max 0.987
_platon_squeeze_void_probe_radius 1.20

loop_
_space_group_symop_operation_xyz
'x, y, z'
'-x, -y, -z'

loop_
_atom_site_label
_atom_site_type_symbol
_atom_site_fract_x
_atom_site_fract_y
_atom_site_fract_z
_atom_site_U_iso_or_equiv
_atom_site_adp_type
_atom_site_occupancy
_atom_site_site_symmetry_order
_atom_site_calc_flag
_atom_site_refinement_flags_posn
_atom_site_refinement_flags_adp
S1 S 0.40049(6) 0.25408(3) 0.68812(2) 0.01359(10) Uani 1 1 d . .
O1 O 0.15574(19) 0.24485(10) 0.68572(8) 0.0187(2) Uani 1 1 d . .
O2 O 0.4772(2) 0.24568(10) 0.60245(7) 0.0193(2) Uani 1 1 d . .
O3 O 0.32802(19) 0.19201(10) 0.85368(7) 0.0167(2) Uani 1 1 d . .
O4 O 0.47458(19) 0.03716(10) 0.83295(7) 0.0170(2) Uani 1 1 d . .
N1 N 0.4661(2) 0.13914(11) 0.72098(8) 0.0128(2) Uani 1 1 d . .
C1 C 0.5917(3) 0.39007(13) 0.78066(10) 0.0133(3) Uani 1 1 d . .
C2 C 0.5035(3) 0.44971(13) 0.85319(11) 0.0149(3) Uani 1 1 d . .
H2 H 0.3396 0.4190 0.8521 0.018 Uiso 1 1 calc R U
C3 C 0.6584(3) 0.55503(13) 0.92739(11) 0.0157(3) Uani 1 1 d . .
H3 H 0.5986 0.5975 0.9766 0.019 Uiso 1 1 calc R U
C4 C 0.9002(3) 0.59934(13) 0.93087(11) 0.0146(3) Uani 1 1 d . .
C5 C 0.9822(3) 0.53962(14) 0.85545(11) 0.0171(3) Uani 1 1 d . .
H5 H 1.1453 0.5713 0.8558 0.021 Uiso 1 1 calc R U
C6 C 0.8302(3) 0.43473(14) 0.77984(11) 0.0165(3) Uani 1 1 d . .
H6 H 0.8876 0.3945 0.7288 0.020 Uiso 1 1 calc R U
C7 C 1.0702(3) 0.70748(14) 1.01571(11) 0.0193(3) Uani 1 1 d . .
H7A H 1.1923 0.7568 0.9940 0.029 Uiso 1 1 calc R U
H7B H 1.1485 0.6769 1.0624 0.029 Uiso 1 1 calc R U
H7C H 0.9806 0.7592 1.0459 0.029 Uiso 1 1 calc R U
C8 C 0.4174(2) 0.12593(13) 0.80514(10) 0.0132(3) Uani 1 1 d . .
C9 C 0.5931(3) -0.04541(13) 0.78203(11) 0.0156(3) Uani 1 1 d . .
H9 H 0.4669 -0.1222 0.7350 0.019 Uiso 1 1 calc R U
C10 C 0.7382(3) 0.01840(14) 0.72768(11) 0.0166(3) Uani 1 1 d . .
H10A H 0.8095 -0.0388 0.6896 0.020 Uiso 1 1 calc R U
H10B H 0.8706 0.0918 0.7735 0.020 Uiso 1 1 calc R U
C11 C 0.5767(3) 0.05839(13) 0.66097(10) 0.0142(3) Uani 1 1 d . .
H11 H 0.6792 0.1086 0.6311 0.017 Uiso 1 1 calc R U
C12 C 0.7365(3) -0.08029(15) 0.85845(12) 0.0218(3) Uani 1 1 d . .
H12 H 0.8550 -0.0026 0.9078 0.026 Uiso 1 1 calc R U
C13 C 0.5709(3) -0.14505(17) 0.90813(13) 0.0275(4) Uani 1 1 d . .
H13A H 0.6678 -0.1579 0.9618 0.041 Uiso 1 1 calc R U
H13B H 0.4640 -0.2253 0.8620 0.041 Uiso 1 1 calc R U
H13C H 0.4749 -0.0934 0.9324 0.041 Uiso 1 1 calc R U
C14 C 0.8746(3) -0.16323(19) 0.81292(16) 0.0333(4) Uani 1 1 d . .
H14A H 0.9572 -0.1899 0.8614 0.050 Uiso 1 1 calc R U
H14B H 0.9929 -0.1168 0.7880 0.050 Uiso 1 1 calc R U
H14C H 0.7621 -0.2361 0.7601 0.050 Uiso 1 1 calc R U
C15 C 0.3911(3) -0.05114(14) 0.58178(11) 0.0188(3) Uani 1 1 d . .
H15 H 0.4487 -0.1097 0.5429 0.023 Uiso 1 1 calc R U
C16 C 0.1564(3) -0.07378(16) 0.56108(12) 0.0246(4) Uani 1 1 d . .
H16A H 0.0899 -0.0180 0.5978 0.029 Uiso 1 1 calc R U
H16B H 0.0539 -0.1458 0.5094 0.029 Uiso 1 1 calc R U

loop_
_atom_site_aniso_label
_atom_site_aniso_U_11
_atom_site_aniso_U_22
_atom_site_aniso_U_33
_atom_site_aniso_U_23
_atom_site_aniso_U_13
_atom_site_aniso_U_12
S1 0.01567(18) 0.01318(17) 0.00995(17) 0.00163(13) 0.00109(13) 0.00558(13)
O1 0.0154(5) 0.0186(5) 0.0172(5) 0.0017(4) -0.0016(4) 0.0062(4)
O2 0.0290(6) 0.0185(5) 0.0115(5) 0.0048(4) 0.0049(4) 0.0099(5)
O3 0.0159(5) 0.0189(5) 0.0146(5) 0.0031(4) 0.0061(4) 0.0060(4)
O4 0.0215(6) 0.0178(5) 0.0157(5) 0.0071(4) 0.0085(4) 0.0087(4)
N1 0.0159(6) 0.0125(6) 0.0102(6) 0.0024(5) 0.0041(5) 0.0061(5)
C1 0.0147(7) 0.0116(6) 0.0126(7) 0.0029(5) 0.0018(5) 0.0052(5)
C2 0.0122(7) 0.0158(7) 0.0160(7) 0.0045(6) 0.0039(5) 0.0046(5)
C3 0.0191(7) 0.0149(7) 0.0137(7) 0.0034(6) 0.0065(6) 0.0068(6)
C4 0.0166(7) 0.0114(6) 0.0162(7) 0.0066(6) 0.0017(6) 0.0046(5)
C5 0.0133(7) 0.0155(7) 0.0229(8) 0.0065(6) 0.0062(6) 0.0045(6)
C6 0.0176(7) 0.0161(7) 0.0178(7) 0.0044(6) 0.0079(6) 0.0079(6)
C7 0.0195(8) 0.0153(7) 0.0178(7) 0.0036(6) 0.0007(6) 0.0020(6)
C8 0.0096(6) 0.0136(6) 0.0121(7) 0.0020(5) 0.0012(5) 0.0004(5)
C9 0.0158(7) 0.0147(7) 0.0167(7) 0.0043(6) 0.0046(6) 0.0064(6)
C10 0.0139(7) 0.0168(7) 0.0204(8) 0.0065(6) 0.0059(6) 0.0061(6)
C11 0.0153(7) 0.0148(7) 0.0144(7) 0.0039(6) 0.0073(6) 0.0068(6)
C12 0.0212(8) 0.0196(7) 0.0237(8) 0.0105(7) 0.0013(6) 0.0048(6)
C13 0.0358(10) 0.0274(9) 0.0259(9) 0.0151(7) 0.0099(7) 0.0133(8)
C14 0.0296(10) 0.0391(10) 0.0504(12) 0.0302(10) 0.0180(9) 0.0213(8)
C15 0.0303(9) 0.0153(7) 0.0104(7) 0.0028(6) 0.0062(6) 0.0080(6)
C16 0.0282(9) 0.0210(8) 0.0144(7) 0.0016(6) 0.0003(6) -0.0003(7)

loop_
_atom_type_symbol
_atom_type_description
_atom_type_scat_dispersion_real
_atom_type_scat_dispersion_imag
_atom_type_scat_source
C C 0.0033 0.0016 'International Tables Vol C Tables 4.2.6.8 and 6.1.1.4'
H H 0.0000 0.0000 'International Tables Vol C Tables 4.2.6.8 and 6.1.1.4'
N N 0.0061 0.0033 'International Tables Vol C Tables 4.2.6.8 and 6.1.1.4'
O O 0.0106 0.0060 'International Tables Vol C Tables 4.2.6.8 and 6.1.1.4'
S S 0.1246 0.1234 'International Tables Vol C Tables 4.2.6.8 and 6.1.1.4'

loop_
_exptl_crystal_face_index_h
_exptl_crystal_face_index_k
_exptl_crystal_face_index_l
_exptl_crystal_face_perp_dist
1.00 -1.00 0.00 0.0930
-1.00 1.00 0.00 0.1150
0.00 -1.00 1.00 0.0130
0.00 1.00 -1.00 0.0360
0.00 1.00 2.00 0.0750
0.00 -1.00 -2.00 0.0480

loop_
_geom_angle_atom_site_label_1
_geom_angle_atom_site_label_2
_geom_angle_atom_site_label_3
_geom_angle
O2 S1 O1 119.51(7)
O2 S1 N1 104.34(6)
O1 S1 N1 109.25(6)
O2 S1 C1 108.89(7)
O1 S1 C1 109.66(7)
N1 S1 C1 104.01(6)
C8 O4 C9 124.19(11)
C8 N1 C11 122.79(12)
C8 N1 S1 117.89(10)
C11 N1 S1 119.30(9)
C2 C1 C6 121.50(13)
C2 C1 S1 119.57(11)
C6 C1 S1 118.93(11)
C1 C2 C3 118.94(14)
C1 C2 H2 120.5
C3 C2 H2 120.5
C2 C3 C4 121.07(14)
C2 C3 H3 119.5
C4 C3 H3 119.5
C3 C4 C5 118.68(14)
C3 C4 C7 120.49(14)
C5 C4 C7 120.81(14)
C6 C5 C4 121.30(14)
C6 C5 H5 119.3
C4 C5 H5 119.3
C5 C6 C1 118.42(14)
C5 C6 H6 120.8
C1 C6 H6 120.8
C4 C7 H7A 109.5
C4 C7 H7B 109.5
H7A C7 H7B 109.5
C4 C7 H7C 109.5
H7A C7 H7C 109.5
H7B C7 H7C 109.5
O3 C8 O4 119.28(13)
O3 C8 N1 122.47(13)
O4 C8 N1 118.25(12)
O4 C9 C10 109.34(12)
O4 C9 C12 105.88(12)
C10 C9 C12 115.38(13)
O4 C9 H9 108.7
C10 C9 H9 108.7
C12 C9 H9 108.7
C9 C10 C11 109.60(12)
C9 C10 H10A 109.8
C11 C10 H10A 109.8
C9 C10 H10B 109.8
C11 C10 H10B 109.8
H10A C10 H10B 108.2
N1 C11 C15 112.15(12)
N1 C11 C10 107.51(12)
C15 C11 C10 111.88(12)
N1 C11 H11 108.4
C15 C11 H11 108.4
C10 C11 H11 108.4
C9 C12 C13 110.73(13)
C9 C12 C14 109.96(14)
C13 C12 C14 110.64(14)
C9 C12 H12 108.5
C13 C12 H12 108.5
C14 C12 H12 108.5
C12 C13 H13A 109.5
C12 C13 H13B 109.5
H13A C13 H13B 109.5
C12 C13 H13C 109.5
H13A C13 H13C 109.5
H13B C13 H13C 109.5
C12 C14 H14A 109.5
C12 C14 H14B 109.5
H14A C14 H14B 109.5
C12 C14 H14C 109.5
H14A C14 H14C 109.5
H14B C14 H14C 109.5
C16 C15 C11 126.42(15)
C16 C15 H15 116.8
C11 C15 H15 116.8
C15 C16 H16A 120.0
C15 C16 H16B 120.0
H16A C16 H16B 120.0

loop_
_geom_bond_atom_site_label_1
_geom_bond_atom_site_label_2
_geom_bond_distance
S1 O2 1.4302(11)
S1 O1 1.4303(11)
S1 N1 1.6868(12)
S1 C1 1.7566(15)
O3 C8 1.2065(18)
O4 C8 1.3359(18)
O4 C9 1.4696(18)
N1 C8 1.3922(18)
N1 C11 1.4855(18)
C1 C2 1.386(2)
C1 C6 1.393(2)
C2 C3 1.388(2)
C2 H2 0.9500
C3 C4 1.392(2)
C3 H3 0.9500
C4 C5 1.395(2)
C4 C7 1.505(2)
C5 C6 1.390(2)
C5 H5 0.9500
C6 H6 0.9500
C7 H7A 0.9800
C7 H7B 0.9800
C7 H7C 0.9800
C9 C10 1.508(2)
C9 C12 1.527(2)
C9 H9 1.0000
C10 C11 1.524(2)
C10 H10A 0.9900
C10 H10B 0.9900
C11 C15 1.507(2)
C11 H11 1.0000
C12 C13 1.529(2)
C12 C14 1.530(2)
C12 H12 1.0000
C13 H13A 0.9800
C13 H13B 0.9800
C13 H13C 0.9800
C14 H14A 0.9800
C14 H14B 0.9800
C14 H14C 0.9800
C15 C16 1.319(2)
C15 H15 0.9500
C16 H16A 0.9500
C16 H16B 0.9500

loop_
_geom_torsion_atom_site_label_1
_geom_torsion_atom_site_label_2
_geom_torsion_atom_site_label_3
_geom_torsion_atom_site_label_4
_geom_torsion
O2 S1 N1 C8 178.17(10)
O1 S1 N1 C8 -52.95(12)
C1 S1 N1 C8 64.08(12)
O2 S1 N1 C11 -0.60(12)
O1 S1 N1 C11 128.28(11)
C1 S1 N1 C11 -114.69(11)
O2 S1 C1 C2 150.31(12)
O1 S1 C1 C2 17.86(14)
N1 S1 C1 C2 -98.89(12)
O2 S1 C1 C6 -30.38(13)
O1 S1 C1 C6 -162.83(11)
N1 S1 C1 C6 80.42(12)
C6 C1 C2 C3 -1.2(2)
S1 C1 C2 C3 178.10(11)
C1 C2 C3 C4 -1.4(2)
C2 C3 C4 C5 3.3(2)
C2 C3 C4 C7 -175.08(13)
C3 C4 C5 C6 -2.7(2)
C7 C4 C5 C6 175.73(14)
C4 C5 C6 C1 0.2(2)
C2 C1 C6 C5 1.8(2)
S1 C1 C6 C5 -177.48(11)
C9 O4 C8 O3 -177.37(13)
C9 O4 C8 N1 2.1(2)
C11 N1 C8 O3 179.83(13)
S1 N1 C8 O3 1.10(19)
C11 N1 C8 O4 0.42(19)
S1 N1 C8 O4 -178.31(10)
C8 O4 C9 C10 26.26(18)
C8 O4 C9 C12 151.15(13)
O4 C9 C10 C11 -55.53(15)
C12 C9 C10 C11 -174.70(12)
C8 N1 C11 C15 93.25(15)
S1 N1 C11 C15 -88.04(13)
C8 N1 C11 C10 -30.15(17)
S1 N1 C11 C10 148.56(10)
C9 C10 C11 N1 56.83(15)
C9 C10 C11 C15 -66.73(16)
O4 C9 C12 C13 59.37(16)
C10 C9 C12 C13 -179.57(13)
O4 C9 C12 C14 -178.05(13)
C10 C9 C12 C14 -56.99(18)
N1 C11 C15 C16 3.8(2)
C10 C11 C15 C16 124.71(17)

loop_
_platon_squeeze_void_nr
_platon_squeeze_void_average_x
_platon_squeeze_void_average_y
_platon_squeeze_void_average_z
_platon_squeeze_void_volume
_platon_squeeze_void_count_electrons
_platon_squeeze_void_content
1 0.107 0.500 0.500 212 50 ' '
